data_7117969
loop_
_publ_author_name
'Guobao Huang'
'Zhenfeng He'
'Chen-Xi Cai'
'Fangfang Pan'
'Dingqiao Yang'
'Kari Rissanen'
'Wei Jiang'

_publ_section_title
;
 Bis-urea macrocycles with a deep cavity
;
_journal_name_full Chem.Commun.
_journal_page_first 15490
_journal_paper_doi 10.1039/C5cc06768E
_journal_volume 51
_journal_year 2015
_chemical_formula_moiety '1.4(C H2 Cl2), 2.6(C4 H8 O2), C68 H72 N4 O10'
_chemical_formula_sum 'C79.8 H95.6 Cl2.8 N4 O15.2'
_chemical_formula_weight 1453.26
_space_group_crystal_system monoclinic
_space_group_IT_number 13
_space_group_name_Hall '-P 2yac'
_space_group_name_H-M_alt 'P 1 2/n 1'
_symmetry_space_group_name_Hall '-P 2yac'
_symmetry_space_group_name_H-M 'P 1 2/n 1'
_atom_sites_solution_hydrogens geom
_audit_creation_date 2015-08-08
_audit_creation_method
;
Olex2 1.2
(compiled 2015.01.26 svn.r3150 for OlexSys, GUI svn.r4998)
;
_audit_update_record
;
2015-08-09 deposited with the CCDC.
2015-08-26 downloaded from the CCDC.
;
_cell_angle_alpha 90
_cell_angle_beta 96.545(4)
_cell_angle_gamma 90
_cell_formula_units_Z 2
_cell_length_a 12.4884(7)
_cell_length_b 17.1551(9)
_cell_length_c 17.3844(8)
_cell_measurement_reflns_used 6236
_cell_measurement_temperature 100(2)
_cell_measurement_theta_max 25.6420
_cell_measurement_theta_min 3.5660
_cell_volume 3700.2(3)
_computing_cell_refinement
;
CrysAlisPro, Agilent Technologies,
Version 1.171.37.35 (release 13-08-2014 CrysAlis171 .NET)
(compiled Aug 13 2014,18:06:01)
;
_computing_data_collection
;
CrysAlisPro, Agilent Technologies,
Version 1.171.37.35 (release 13-08-2014 CrysAlis171 .NET)
(compiled Aug 13 2014,18:06:01)
;
_computing_data_reduction
;
CrysAlisPro, Agilent Technologies,
Version 1.171.37.35 (release 13-08-2014 CrysAlis171 .NET)
(compiled Aug 13 2014,18:06:01)
;
_computing_molecular_graphics 'Olex2 (Dolomanov et al., 2009)'
_computing_publication_material 'Olex2 (Dolomanov et al., 2009)'
_computing_structure_refinement 'ShelXL (Sheldrick, 2008)'
_diffrn_ambient_temperature 100.0
_diffrn_detector 'CCD plate'
_diffrn_detector_area_resol_mean 8.0053
_diffrn_detector_type Eos
_diffrn_measured_fraction_theta_full 0.998
_diffrn_measured_fraction_theta_max 0.998
_diffrn_measurement_details
;
  1 omega  -37.00   48.00   1.0000   40.0000
omega____ theta____ kappa____ phi______ frames
    -      -16.7586   57.0000 -150.0000 85

  2 omega  -47.00   53.00   1.0000   40.0000
omega____ theta____ kappa____ phi______ frames
    -      -16.7586   77.0000  -60.0000 100

  3 omega   -3.00   87.00   1.0000   40.0000
omega____ theta____ kappa____ phi______ frames
    -       17.9305   57.0000 -150.0000 90

  4 omega    7.00   80.00   1.0000   40.0000
omega____ theta____ kappa____ phi______ frames
    -       17.9305 -133.0000   49.2284 73

  5 omega  -50.00   39.00   1.0000   40.0000
omega____ theta____ kappa____ phi______ frames
    -       17.9305  -57.0000   90.0000 89

  6 omega    2.00   87.00   1.0000   40.0000
omega____ theta____ kappa____ phi______ frames
    -       17.9305   57.0000   90.0000 85

  7 omega   26.00   76.00   1.0000   40.0000
omega____ theta____ kappa____ phi______ frames
    -       17.9305   37.0000  -90.0000 50

  8 omega  -12.00   75.00   1.0000   40.0000
omega____ theta____ kappa____ phi______ frames
    -       17.9305   77.0000  -30.0000 87
;
_diffrn_measurement_device 'four-circle diffractometer'
_diffrn_measurement_device_type 'SuperNova, Single source at offset, Eos'
_diffrn_measurement_method '\w scans'
_diffrn_orient_matrix_UB_11 -0.0404208000
_diffrn_orient_matrix_UB_12 0.0034064000
_diffrn_orient_matrix_UB_13 0.0253512000
_diffrn_orient_matrix_UB_21 -0.0073489000
_diffrn_orient_matrix_UB_22 -0.0410226000
_diffrn_orient_matrix_UB_23 -0.0011091000
_diffrn_orient_matrix_UB_31 0.0397342000
_diffrn_orient_matrix_UB_32 -0.0040148000
_diffrn_orient_matrix_UB_33 0.0322849000
_diffrn_radiation_monochromator mirror
_diffrn_radiation_probe x-ray
_diffrn_radiation_type MoK\a
_diffrn_radiation_wavelength 0.71073
_diffrn_reflns_av_R_equivalents 0.0887
_diffrn_reflns_av_unetI/netI 0.0629
_diffrn_reflns_Laue_measured_fraction_full 0.998
_diffrn_reflns_Laue_measured_fraction_max 0.998
_diffrn_reflns_limit_h_max 14
_diffrn_reflns_limit_h_min -14
_diffrn_reflns_limit_k_max 20
_diffrn_reflns_limit_k_min -20
_diffrn_reflns_limit_l_max 20
_diffrn_reflns_limit_l_min -20
_diffrn_reflns_number 42494
_diffrn_reflns_point_group_measured_fraction_full 0.998
_diffrn_reflns_point_group_measured_fraction_max 0.998
_diffrn_reflns_theta_full 25.242
_diffrn_reflns_theta_max 25.250
_diffrn_reflns_theta_min 2.887
_diffrn_source 'SuperNova (Mo) X-ray Source'
_exptl_absorpt_coefficient_mu 0.186
_exptl_absorpt_correction_T_max 0.997
_exptl_absorpt_correction_T_min 0.974
_exptl_absorpt_correction_type analytical
_exptl_absorpt_process_details
;
CrysAlisPro, Agilent Technologies,
Version 1.171.37.35 (release 13-08-2014 CrysAlis171 .NET)
(compiled Aug 13 2014,18:06:01)
Analytical numeric absorption correction using a multifaceted crystal
            model based on expressions derived by R.C. Clark & J.S. Reid.
(Clark, R. C. & Reid, J. S. (1995). Acta Cryst. A51, 887-897)
Empirical absorption correction using spherical harmonics,
 implemented in SCALE3 ABSPACK scaling algorithm.
;
_exptl_crystal_colour colourless
_exptl_crystal_colour_primary colourless
_exptl_crystal_density_diffrn 1.304
_exptl_crystal_description plate
_exptl_crystal_F_000 1543
_exptl_crystal_size_max 0.5527
_exptl_crystal_size_mid 0.158
_exptl_crystal_size_min 0.031
_refine_diff_density_max 0.309
_refine_diff_density_min -0.415
_refine_diff_density_rms 0.083
_refine_ls_extinction_coef .
_refine_ls_extinction_method none
_refine_ls_goodness_of_fit_ref 1.066
_refine_ls_hydrogen_treatment constr
_refine_ls_matrix_type full
_refine_ls_number_parameters 517
_refine_ls_number_reflns 6696
_refine_ls_number_restraints 45
_refine_ls_restrained_S_all 1.084
_refine_ls_R_factor_all 0.1186
_refine_ls_R_factor_gt 0.0763
_refine_ls_shift/su_max 0.000
_refine_ls_shift/su_mean 0.000
_refine_ls_structure_factor_coef Fsqd
_refine_ls_weighting_details 'w=1/[\s^2^(Fo^2^)+(0.1042P)^2^+2.1619P] where P=(Fo^2^+2Fc^2^)/3'
_refine_ls_weighting_scheme calc
_refine_ls_wR_factor_gt 0.1857
_refine_ls_wR_factor_ref 0.2193
_reflns_Friedel_coverage 0.000
_reflns_Friedel_fraction_full .
_reflns_Friedel_fraction_max .
_reflns_number_gt 4270
_reflns_number_total 6696
_reflns_threshold_expression 'I > 2\s(I)'
_cod_data_source_file c5cc06768e2.cif
_cod_data_source_block 4@1-syn
_cod_original_formula_sum 'C79.80 H95.60 Cl2.80 N4 O15.20'
_cod_database_code 7117969
_chemical_oxdiff_formula 'C40 H40 O8 N4'
_shelx_space_group_comment
;
The symmetry employed for this shelxl refinement is uniquely defined
by the following loop, which should always be used as a source of
symmetry information in preference to the above space-group names.
They are only intended as comments.
;
_reflns_odcompleteness_completeness 99.54
_reflns_odcompleteness_iscentric 1
_reflns_odcompleteness_theta 26.32
_olex2_refinement_description
;
1. Fixed Uiso
 At 1.2 times of:
  All C(H) groups, All C(H,H) groups, All C(H,H,H,H) groups, All N(H) groups
 At 1.5 times of:
  All C(H,H,H) groups
2. Restrained distances
 C42-C38
 1.52 with sigma of 0.01
 H28A_$1-H32A
 2.2 with sigma of 0.01
 C44-Cl3 \\sim C44-Cl4
 with sigma of 0.02
3. Uiso/Uaniso restraints and constraints
Uanis(C39) \\sim Ueq, Uanis(C38) \\sim Ueq, Uanis(C33B) \\sim Ueq: with sigma
of 0.01 and sigma for terminal atoms of 0.02
Uanis(Cl3) \\sim Ueq, Uanis(C42) \\sim Ueq, Uanis(Cl4) \\sim Ueq, Uanis(O10)
\\sim Ueq: with sigma of 0.005 and sigma for terminal atoms of 0.01
Uanis(C44) = Uanis(C38)
4. Others
 Sof(Cl2)=1-FVAR(1)
 Sof(H40C)=Sof(H40D)=0.5*(1-FVAR(2))
 Sof(H40A)=Sof(H40B)=0.5*FVAR(2)
 Sof(Cl1)=FVAR(1)
 Fixed Sof: H31A(0.75) H31B(0.75) H31C(0.25) H31D(0.25) C32(0.75) H32A(0.75)
 H32B(0.75) C33(0.75) H33A(0.75) H33B(0.75) H33C(0.75) O11(0.8) O10(0.8)
 C36(0.8) H36A(0.8) H36B(0.8) C38(0.8) H38A(0.8) H38B(0.8) C32B(0.25)
 H32C(0.25) H32D(0.25) C33B(0.25) H33D(0.25) H33E(0.25) H33F(0.25) Cl4(0.2)
 C39(0.8) H39A(0.8) H39B(0.8) C42(0.8) H42A(0.8) H42B(0.8) Cl3(0.2) C44(0.2)
 H44A(0.2) H44B(0.2)
5.a Ternary CH refined with riding coordinates:
 C43(H43), C24(H24)
5.b Secondary CH2 refined with riding coordinates:
 C40(H40A,H40B), C40(H40C,H40D), C34(H34A,H34B), C35(H35A,H35B), C11(H11A,
 H11B), C13(H13A,H13B), C25(H25A,H25B), C26(H26A,H26B), C27(H27A,H27B),
 C28(H28A,H28B), C30(H30A,H30B), C31(H31A,H31B), C31(H31C,H31D), C32(H32A,H32B),
  C36(H36A,H36B), C38(H38A,H38B), C32B(H32C,H32D), C39(H39A,H39B), C42(H42A,
 H42B), C44(H44A,H44B)
5.c Aromatic/amide H refined with riding coordinates:
 N2(H2), N3(H3), C3(H3A), C4(H4), C0AA(H0AA), C1AA(H1AA), C16(H16), C17(H17),
 C20(H20), C21(H21)
5.d Idealised Me refined as rotating group:
 C29(H29A,H29B,H29C), C33(H33A,H33B,H33C), C33B(H33D,H33E,H33F)
;
_shelx_shelxl_version_number 2014/7
_olex2_submission_special_instructions 'No special instructions were received'

loop_
_space_group_symop_operation_xyz
'x, y, z'
'-x+1/2, y, -z+1/2'
'-x, -y, -z'
'x-1/2, -y, z-1/2'

loop_
_atom_site_label
_atom_site_type_symbol
_atom_site_fract_x
_atom_site_fract_y
_atom_site_fract_z
_atom_site_U_iso_or_equiv
_atom_site_adp_type
_atom_site_occupancy
_atom_site_site_symmetry_order
_atom_site_calc_flag
_atom_site_refinement_flags_posn
_atom_site_refinement_flags_adp
_atom_site_refinement_flags_occupancy
_atom_site_disorder_assembly
_atom_site_disorder_group
Cl1 Cl 0.6352(5) 0.3434(2) 0.2699(8) 0.116(2) Uani 0.61(2) 1 d . . . A 1
Cl2 Cl 0.6322(6) 0.3333(5) 0.2241(11) 0.096(4) Uani 0.39(2) 1 d . . . A 2
C40 C 0.7500 0.2854(3) 0.2500 0.0553(15) Uani 1 2 d S T P . .
H40A H 0.7717 0.2514 0.2951 0.066 Uiso 0.307(11) 1 calc R . . A 1
H40B H 0.7283 0.2514 0.2049 0.066 Uiso 0.307(11) 1 calc R . . A 1
H40C H 0.7379 0.2509 0.2938 0.066 Uiso 0.193(11) 1 calc R . . A 2
H40D H 0.7621 0.2509 0.2062 0.066 Uiso 0.193(11) 1 calc R . . A 2
O6 O 0.7435(2) 0.24936(15) 0.66833(13) 0.0491(7) Uani 1 1 d . . . . .
C34 C 0.7754(3) 0.1815(2) 0.7129(2) 0.0527(10) Uani 1 1 d . . . . .
H34A H 0.8549 0.1805 0.7247 0.063 Uiso 1 1 calc R . . . .
H34B H 0.7531 0.1341 0.6827 0.063 Uiso 1 1 calc R . . . .
C35 C 0.7741(4) 0.3172(2) 0.7126(2) 0.0556(11) Uani 1 1 d . . . . .
H35A H 0.7499 0.3642 0.6824 0.067 Uiso 1 1 calc R . . . .
H35B H 0.8536 0.3193 0.7232 0.067 Uiso 1 1 calc R . . . .
O1 O 0.61003(18) -0.09610(13) 0.73645(12) 0.0388(6) Uani 1 1 d . . . . .
O2 O 0.92876(19) -0.10289(13) 0.63710(12) 0.0380(6) Uani 1 1 d . . . . .
O3 O 0.75091(18) 0.18335(15) 0.39883(11) 0.0420(6) Uani 1 1 d . . . . .
O4 O 0.35476(18) 0.21987(15) 0.45433(13) 0.0433(6) Uani 1 1 d . . . . .
O5 O 1.0683(2) 0.33443(14) 0.59476(14) 0.0455(6) Uani 1 1 d . . . . .
C43 C 0.4175(3) -0.0194(2) 0.75551(17) 0.0345(8) Uani 1 1 d . . . . .
H43 H 0.3413 -0.0008 0.7462 0.041 Uiso 1 1 calc R . . . .
N2 N 0.6448(2) 0.20463(16) 0.49468(14) 0.0346(7) Uani 1 1 d . . . . .
H2 H 0.6363 0.2292 0.5380 0.042 Uiso 1 1 calc R . . . .
N3 N 0.8181(2) 0.24996(16) 0.50727(14) 0.0327(6) Uani 1 1 d . . . . .
H3 H 0.8007 0.2789 0.5458 0.039 Uiso 1 1 calc R . . . .
C1 C 0.4779(2) 0.00057(19) 0.68696(17) 0.0313(7) Uani 1 1 d . . . . .
C2 C 0.5743(3) -0.03784(19) 0.68535(17) 0.0331(8) Uani 1 1 d . . . . .
C3 C 0.6454(3) -0.0185(2) 0.62996(17) 0.0343(8) Uani 1 1 d . . . . .
H3A H 0.7123 -0.0448 0.6301 0.041 Uiso 1 1 calc R . . . .
C4 C 0.6165(3) 0.03783(19) 0.57689(17) 0.0328(8) Uani 1 1 d . . . . .
H4 H 0.6661 0.0525 0.5419 0.039 Uiso 1 1 calc R . . . .
C5 C 0.5146(3) 0.0758(2) 0.57165(17) 0.0326(8) Uani 1 1 d . . . . .
C6 C 0.4425(3) 0.05336(19) 0.62640(16) 0.0310(7) Uani 1 1 d . . . . .
C0AA C 0.3369(3) 0.08370(19) 0.61499(17) 0.0327(8) Uani 1 1 d . . . . .
H0AA H 0.2859 0.0663 0.6478 0.039 Uiso 1 1 calc R . . . .
C1AA C 0.3050(3) 0.1369(2) 0.55888(17) 0.0341(8) Uani 1 1 d . . . . .
H1AA H 0.2331 0.1560 0.5530 0.041 Uiso 1 1 calc R . . . .
C9 C 0.3798(3) 0.1636(2) 0.50927(17) 0.0343(8) Uani 1 1 d . . . . .
C10 C 0.4821(2) 0.13228(19) 0.51393(17) 0.0318(7) Uani 1 1 d . . . . .
C11 C 0.5581(3) 0.1568(2) 0.45682(17) 0.0348(8) Uani 1 1 d . . . . .
H11A H 0.5889 0.1099 0.4344 0.042 Uiso 1 1 calc R . . . .
H11B H 0.5180 0.1867 0.4141 0.042 Uiso 1 1 calc R . . . .
C12 C 0.7397(3) 0.21128(19) 0.46271(17) 0.0316(7) Uani 1 1 d . . . . .
C13 C 0.9322(2) 0.2450(2) 0.49308(18) 0.0355(8) Uani 1 1 d . . . . .
H13A H 0.9598 0.2977 0.4828 0.043 Uiso 1 1 calc R . . . .
H13B H 0.9389 0.2120 0.4472 0.043 Uiso 1 1 calc R . . . .
C14 C 0.9973(2) 0.2102(2) 0.56382(17) 0.0316(8) Uani 1 1 d . . . . .
C15 C 1.0614(3) 0.2571(2) 0.61400(18) 0.0345(8) Uani 1 1 d . . . . .
C16 C 1.1148(3) 0.2261(2) 0.68295(18) 0.0370(8) Uani 1 1 d . . . . .
H16 H 1.1581 0.2590 0.7177 0.044 Uiso 1 1 calc R . . . .
C17 C 1.1046(3) 0.1492(2) 0.70007(18) 0.0351(8) Uani 1 1 d . . . . .
H17 H 1.1424 0.1295 0.7465 0.042 Uiso 1 1 calc R . . . .
C18 C 1.0400(2) 0.0976(2) 0.65131(16) 0.0308(7) Uani 1 1 d . . . . .
C19 C 0.9848(2) 0.1300(2) 0.58200(16) 0.0304(7) Uani 1 1 d . . . . .
C20 C 0.9151(2) 0.0797(2) 0.53364(17) 0.0311(8) Uani 1 1 d . . . . .
H20 H 0.8790 0.0992 0.4865 0.037 Uiso 1 1 calc R . . . .
C21 C 0.8998(3) 0.0045(2) 0.55402(17) 0.0324(8) Uani 1 1 d . . . . .
H21 H 0.8521 -0.0277 0.5215 0.039 Uiso 1 1 calc R . . . .
C22 C 0.9539(3) -0.0263(2) 0.62275(17) 0.0324(8) Uani 1 1 d . . . . .
C23 C 1.0254(2) 0.0173(2) 0.67077(17) 0.0320(8) Uani 1 1 d . . . . .
C24 C 0.5375(3) -0.1288(2) 0.78650(18) 0.0399(8) Uani 1 1 d . . . . .
H24 H 0.5444 -0.1869 0.7853 0.048 Uiso 1 1 calc R . . . .
C25 C 0.4209(3) -0.1079(2) 0.76367(19) 0.0395(9) Uani 1 1 d . . . . .
H25A H 0.3760 -0.1251 0.8039 0.047 Uiso 1 1 calc R . . . .
H25B H 0.3937 -0.1331 0.7140 0.047 Uiso 1 1 calc R . . . .
C26 C 0.2475(3) 0.2501(2) 0.4444(2) 0.0478(9) Uani 1 1 d . . . . .
H26A H 0.2294 0.2737 0.4933 0.057 Uiso 1 1 calc R . . . .
H26B H 0.1953 0.2078 0.4293 0.057 Uiso 1 1 calc R . . . .
C27 C 0.2431(3) 0.3116(3) 0.3807(2) 0.0603(12) Uani 1 1 d . . . . .
H27A H 0.2954 0.3536 0.3967 0.072 Uiso 1 1 calc R . . . .
H27B H 0.2640 0.2876 0.3328 0.072 Uiso 1 1 calc R . . . .
C28 C 0.1322(4) 0.3458(3) 0.3648(3) 0.0743(14) Uani 1 1 d . . . . .
H28A H 0.1058 0.3601 0.4144 0.089 Uiso 1 1 calc DR . . . .
H28B H 0.0828 0.3060 0.3394 0.089 Uiso 1 1 calc R . . . .
C29 C 0.1301(5) 0.4174(3) 0.3133(4) 0.0959(18) Uani 1 1 d . . . . .
H29A H 0.1611 0.4045 0.2656 0.144 Uiso 1 1 calc GR . . . .
H29B H 0.1724 0.4591 0.3407 0.144 Uiso 1 1 calc GR . . . .
H29C H 0.0554 0.4348 0.3005 0.144 Uiso 1 1 calc GR . . . .
C30 C 1.1369(4) 0.3836(2) 0.6444(2) 0.0688(13) Uani 1 1 d . . . . .
H30A H 1.2118 0.3639 0.6487 0.083 Uiso 1 1 calc R . . . .
H30B H 1.1130 0.3844 0.6967 0.083 Uiso 1 1 calc R . . . .
C31 C 1.1315(5) 0.4637(3) 0.6106(3) 0.0871(17) Uani 1 1 d . . . . .
H31A H 1.0548 0.4791 0.6015 0.105 Uiso 0.75 1 calc R . . B 1
H31B H 1.1673 0.4998 0.6499 0.105 Uiso 0.75 1 calc R . . B 1
H31C H 1.0754 0.4948 0.6323 0.105 Uiso 0.25 1 calc R . . C 2
H31D H 1.1139 0.4612 0.5537 0.105 Uiso 0.25 1 calc R . . C 2
C32 C 1.1768(5) 0.4749(3) 0.5424(3) 0.0638(16) Uani 0.75 1 d . . . D 1
H32A H 1.1367 0.4422 0.5020 0.077 Uiso 0.75 1 calc DR . . D 1
H32B H 1.2517 0.4551 0.5502 0.077 Uiso 0.75 1 calc R . . D 1
C33 C 1.1800(6) 0.5565(3) 0.5115(4) 0.0749(18) Uani 0.75 1 d . . . D 1
H33A H 1.2083 0.5557 0.4612 0.112 Uiso 0.75 1 calc GR . . D 1
H33B H 1.2267 0.5887 0.5477 0.112 Uiso 0.75 1 calc GR . . D 1
H33C H 1.1070 0.5783 0.5053 0.112 Uiso 0.75 1 calc GR . . D 1
O11 O 0.4068(3) 0.3871(2) 0.6574(2) 0.0772(12) Uani 0.8 1 d . . . E 1
O10 O 0.5702(5) 0.4497(4) 0.5748(3) 0.089(2) Uani 0.8 1 d . U . E 1
C36 C 0.4669(6) 0.4541(3) 0.6838(4) 0.0783(18) Uani 0.8 1 d . . . E 1
H36A H 0.5305 0.4379 0.7194 0.094 Uiso 0.8 1 calc R . . E 1
H36B H 0.4217 0.4881 0.7129 0.094 Uiso 0.8 1 calc R . . E 1
C38 C 0.5045(9) 0.3828(5) 0.5475(4) 0.083(3) Uani 0.8 1 d D U . E 1
H38A H 0.5461 0.3490 0.5156 0.100 Uiso 0.8 1 calc R . . E 1
H38B H 0.4396 0.4011 0.5145 0.100 Uiso 0.8 1 calc R . . E 1
C32B C 1.2529(19) 0.5042(10) 0.6335(11) 0.076(6) Uani 0.25 1 d . . . D 2
H32C H 1.2655 0.5135 0.6900 0.091 Uiso 0.25 1 calc R . . D 2
H32D H 1.3097 0.4686 0.6190 0.091 Uiso 0.25 1 calc R . . D 2
C33B C 1.257(2) 0.5812(13) 0.5901(13) 0.101(7) Uani 0.25 1 d . U . D 2
H33D H 1.2711 0.5709 0.5366 0.151 Uiso 0.25 1 calc GR . . D 2
H33E H 1.3153 0.6136 0.6157 0.151 Uiso 0.25 1 calc GR . . D 2
H33F H 1.1884 0.6085 0.5900 0.151 Uiso 0.25 1 calc GR . . D 2
Cl4 Cl 0.4632(9) 0.3175(6) 0.6377(5) 0.064(2) Uani 0.2 1 d D U . F 2
C39 C 0.5033(7) 0.4989(4) 0.6179(4) 0.0819(19) Uani 0.8 1 d . U . E 1
H39A H 0.4399 0.5172 0.5833 0.098 Uiso 0.8 1 calc R . . E 1
H39B H 0.5450 0.5451 0.6379 0.098 Uiso 0.8 1 calc R . . E 1
C42 C 0.4709(9) 0.3367(6) 0.6136(5) 0.066(3) Uani 0.8 1 d D U . E 1
H42A H 0.4279 0.2909 0.5940 0.079 Uiso 0.8 1 calc R . . E 1
H42B H 0.5352 0.3179 0.6471 0.079 Uiso 0.8 1 calc R . . E 1
Cl3 Cl 0.5779(11) 0.4613(7) 0.6157(8) 0.110(3) Uani 0.2 1 d D U . F 2
C44 C 0.512(4) 0.3815(19) 0.576(2) 0.083(3) Uani 0.2 1 d D . . F 2
H44A H 0.4504 0.3999 0.5389 0.100 Uiso 0.2 1 calc R . . F 2
H44B H 0.5613 0.3530 0.5451 0.100 Uiso 0.2 1 calc R . . F 2

loop_
_atom_site_aniso_label
_atom_site_aniso_U_11
_atom_site_aniso_U_22
_atom_site_aniso_U_33
_atom_site_aniso_U_23
_atom_site_aniso_U_13
_atom_site_aniso_U_12
Cl1 0.106(3) 0.096(2) 0.142(6) -0.029(3) -0.008(3) 0.0566(19)
Cl2 0.102(3) 0.062(3) 0.113(8) -0.002(3) -0.030(4) 0.014(2)
C40 0.071(4) 0.041(3) 0.053(3) 0.000 0.002(3) 0.000
O6 0.0524(17) 0.0655(17) 0.0318(12) -0.0036(12) 0.0157(11) -0.0065(13)
C34 0.045(3) 0.063(3) 0.050(2) -0.0104(19) 0.0077(19) 0.001(2)
C35 0.071(3) 0.060(3) 0.038(2) 0.0005(18) 0.016(2) -0.013(2)
O1 0.0301(14) 0.0523(15) 0.0368(12) 0.0046(11) 0.0154(10) -0.0005(11)
O2 0.0342(14) 0.0490(15) 0.0321(12) 0.0000(10) 0.0092(10) 0.0045(11)
O3 0.0260(13) 0.0797(18) 0.0224(11) 0.0006(11) 0.0117(9) 0.0004(12)
O4 0.0263(13) 0.0685(17) 0.0368(13) 0.0055(12) 0.0114(10) 0.0047(12)
O5 0.0378(15) 0.0526(16) 0.0457(14) 0.0018(12) 0.0021(11) -0.0041(12)
C43 0.0175(17) 0.057(2) 0.0303(17) -0.0006(15) 0.0095(13) -0.0066(15)
N2 0.0237(15) 0.0563(18) 0.0260(13) -0.0058(12) 0.0126(11) -0.0056(13)
N3 0.0204(15) 0.0485(17) 0.0313(14) -0.0019(12) 0.0115(11) 0.0013(12)
C1 0.0177(17) 0.050(2) 0.0274(16) -0.0065(14) 0.0072(13) -0.0040(14)
C2 0.0259(18) 0.047(2) 0.0273(16) -0.0036(14) 0.0072(13) -0.0037(15)
C3 0.0247(18) 0.051(2) 0.0300(17) -0.0068(15) 0.0131(14) -0.0018(15)
C4 0.0212(17) 0.052(2) 0.0280(16) -0.0063(15) 0.0124(13) -0.0056(15)
C5 0.0226(18) 0.051(2) 0.0258(16) -0.0085(14) 0.0091(13) -0.0053(15)
C6 0.0218(18) 0.048(2) 0.0244(15) -0.0070(14) 0.0083(13) -0.0049(14)
C0AA 0.0196(17) 0.056(2) 0.0246(16) -0.0055(15) 0.0114(13) -0.0051(15)
C1AA 0.0180(17) 0.056(2) 0.0296(17) -0.0063(15) 0.0081(13) -0.0013(15)
C9 0.0268(19) 0.052(2) 0.0246(16) -0.0011(14) 0.0060(13) 0.0016(15)
C10 0.0200(17) 0.051(2) 0.0255(16) -0.0080(14) 0.0077(13) -0.0035(15)
C11 0.0262(19) 0.056(2) 0.0233(16) -0.0017(14) 0.0094(13) -0.0023(15)
C12 0.0202(17) 0.052(2) 0.0246(16) 0.0061(14) 0.0091(13) 0.0043(14)
C13 0.0208(18) 0.055(2) 0.0329(17) 0.0036(15) 0.0132(14) -0.0005(15)
C14 0.0167(17) 0.053(2) 0.0272(16) 0.0011(14) 0.0114(13) 0.0024(14)
C15 0.0228(18) 0.048(2) 0.0351(18) 0.0042(15) 0.0137(14) 0.0030(15)
C16 0.0210(18) 0.056(2) 0.0345(18) -0.0036(16) 0.0078(14) 0.0013(15)
C17 0.0183(17) 0.061(2) 0.0271(16) 0.0035(15) 0.0086(13) 0.0039(15)
C18 0.0129(16) 0.057(2) 0.0245(15) -0.0012(14) 0.0091(12) 0.0038(14)
C19 0.0136(16) 0.054(2) 0.0257(15) 0.0015(14) 0.0112(12) 0.0056(14)
C20 0.0161(17) 0.056(2) 0.0227(15) 0.0010(14) 0.0076(12) 0.0074(14)
C21 0.0186(17) 0.054(2) 0.0264(16) -0.0062(14) 0.0093(13) 0.0058(14)
C22 0.0224(18) 0.048(2) 0.0285(16) -0.0021(14) 0.0108(13) 0.0058(15)
C23 0.0175(17) 0.056(2) 0.0244(15) 0.0018(14) 0.0120(13) 0.0069(15)
C24 0.040(2) 0.049(2) 0.0334(18) 0.0030(15) 0.0154(15) -0.0051(17)
C25 0.030(2) 0.061(2) 0.0306(17) -0.0004(15) 0.0127(14) -0.0118(17)
C26 0.034(2) 0.061(2) 0.049(2) 0.0032(18) 0.0068(17) 0.0030(18)
C27 0.040(3) 0.087(3) 0.055(2) 0.015(2) 0.0112(19) 0.012(2)
C28 0.052(3) 0.083(3) 0.089(3) 0.010(3) 0.011(3) 0.009(2)
C29 0.073(4) 0.104(4) 0.115(4) 0.040(4) 0.027(3) 0.025(3)
C30 0.091(4) 0.062(3) 0.051(2) 0.004(2) -0.002(2) -0.022(3)
C31 0.120(5) 0.065(3) 0.071(3) 0.002(3) -0.008(3) -0.031(3)
C32 0.062(4) 0.057(4) 0.074(4) 0.003(3) 0.018(3) 0.000(3)
C33 0.075(5) 0.062(4) 0.089(5) 0.011(3) 0.015(4) -0.001(3)
O11 0.067(3) 0.067(3) 0.095(3) -0.012(2) -0.001(2) -0.005(2)
O10 0.075(3) 0.108(4) 0.086(3) -0.024(3) 0.023(3) -0.003(3)
C36 0.075(5) 0.069(4) 0.093(5) -0.020(3) 0.019(4) -0.004(3)
C38 0.081(4) 0.087(4) 0.079(6) -0.032(4) -0.005(5) 0.020(3)
C32B 0.114(18) 0.047(10) 0.070(12) 0.005(9) 0.028(11) 0.005(11)
C33B 0.134(17) 0.090(13) 0.082(12) -0.005(11) 0.022(12) -0.005(12)
Cl4 0.064(4) 0.070(5) 0.062(4) -0.009(4) 0.015(4) -0.010(4)
C39 0.078(5) 0.079(4) 0.093(4) -0.028(3) 0.029(4) -0.009(4)
C42 0.068(4) 0.060(4) 0.067(5) -0.012(3) 0.001(4) 0.004(3)
Cl3 0.096(6) 0.092(6) 0.138(8) 0.003(6) -0.001(7) -0.011(5)
C44 0.081(4) 0.087(4) 0.079(6) -0.032(4) -0.005(5) 0.020(3)

loop_
_atom_type_symbol
_atom_type_description
_atom_type_scat_dispersion_real
_atom_type_scat_dispersion_imag
_atom_type_scat_source
C C 0.0033 0.0016 'International Tables Vol C Tables 4.2.6.8 and 6.1.1.4'
H H 0.0000 0.0000 'International Tables Vol C Tables 4.2.6.8 and 6.1.1.4'
Cl Cl 0.1484 0.1585 'International Tables Vol C Tables 4.2.6.8 and 6.1.1.4'
N N 0.0061 0.0033 'International Tables Vol C Tables 4.2.6.8 and 6.1.1.4'
O O 0.0106 0.0060 'International Tables Vol C Tables 4.2.6.8 and 6.1.1.4'

loop_
_exptl_crystal_face_index_h
_exptl_crystal_face_index_k
_exptl_crystal_face_index_l
_exptl_crystal_face_perp_dist
_exptl_oxdiff_crystal_face_indexfrac_h
_exptl_oxdiff_crystal_face_indexfrac_k
_exptl_oxdiff_crystal_face_indexfrac_l
_exptl_oxdiff_crystal_face_x
_exptl_oxdiff_crystal_face_y
_exptl_oxdiff_crystal_face_z
-13 5 17 0.0554 -13.0000 5.0000 17.0000 0.9735 -0.1284 0.0122
15 -5 -14 0.0596 15.0000 -5.0000 -14.0000 -0.9783 0.1104 0.1641
-10 2 -18 0.2674 -10.0000 2.0000 -18.0000 -0.0453 0.0114 -0.9865
-3 2 24 0.1737 -3.0000 2.0000 24.0000 0.7365 -0.0866 0.6476
4 -23 -6 0.0109 4.0000 -23.0000 -6.0000 -0.3921 0.9208 0.0576
-4 23 6 0.0201 -4.0000 23.0000 6.0000 0.3921 -0.9208 -0.0576
11 16 -11 0.0672 11.0000 16.0000 -11.0000 -0.6690 -0.7250 0.0177
-11 -16 12 0.0575 -11.0000 -16.0000 12.0000 0.6943 0.7239 0.0146

loop_
_geom_angle_atom_site_label_1
_geom_angle_atom_site_label_2
_geom_angle_atom_site_label_3
_geom_angle
_geom_angle_site_symmetry_1
_geom_angle_site_symmetry_3
Cl1 C40 Cl1 113.3(4) 2_655 .
Cl1 C40 H40A 108.9 2_655 .
Cl1 C40 H40A 108.9 . .
Cl1 C40 H40B 108.9 2_655 .
Cl1 C40 H40B 108.9 . .
Cl2 C40 Cl2 122.2(6) 2_655 .
Cl2 C40 H40C 106.8 . .
Cl2 C40 H40C 106.8 2_655 .
Cl2 C40 H40D 106.8 2_655 .
Cl2 C40 H40D 106.8 . .
H40A C40 H40B 107.7 . .
H40C C40 H40D 106.6 . .
C35 O6 C34 109.4(3) . .
O6 C34 C34 110.3(3) . 2_656
O6 C34 H34A 109.6 . .
O6 C34 H34B 109.6 . .
C34 C34 H34A 109.6 2_656 .
C34 C34 H34B 109.6 2_656 .
H34A C34 H34B 108.1 . .
O6 C35 C35 111.1(3) . 2_656
O6 C35 H35A 109.4 . .
O6 C35 H35B 109.4 . .
C35 C35 H35A 109.4 2_656 .
C35 C35 H35B 109.4 2_656 .
H35A C35 H35B 108.0 . .
C2 O1 C24 119.5(3) . .
C22 O2 C24 114.7(3) . 2_656
C9 O4 C26 118.5(3) . .
C15 O5 C30 118.4(3) . .
C1 C43 H43 110.4 . .
C1 C43 C23 109.8(2) . 2_656
C1 C43 C25 106.7(3) . .
C23 C43 H43 110.4 2_656 .
C25 C43 H43 110.4 . .
C25 C43 C23 109.1(3) . 2_656
C11 N2 H2 120.1 . .
C12 N2 H2 120.1 . .
C12 N2 C11 119.8(3) . .
C12 N3 H3 119.1 . .
C12 N3 C13 121.7(3) . .
C13 N3 H3 119.1 . .
C2 C1 C43 114.9(3) . .
C2 C1 C6 119.3(3) . .
C6 C1 C43 125.8(3) . .
O1 C2 C3 115.1(3) . .
C1 C2 O1 123.7(3) . .
C1 C2 C3 121.2(3) . .
C2 C3 H3A 120.4 . .
C4 C3 C2 119.3(3) . .
C4 C3 H3A 120.4 . .
C3 C4 H4 118.8 . .
C3 C4 C5 122.4(3) . .
C5 C4 H4 118.8 . .
C4 C5 C6 117.3(3) . .
C10 C5 C4 122.6(3) . .
C10 C5 C6 120.1(3) . .
C1 C6 C5 119.8(3) . .
C0AA C6 C1 123.1(3) . .
C0AA C6 C5 117.1(3) . .
C6 C0AA H0AA 118.6 . .
C1AA C0AA C6 122.7(3) . .
C1AA C0AA H0AA 118.6 . .
C0AA C1AA H1AA 120.2 . .
C0AA C1AA C9 119.5(3) . .
C9 C1AA H1AA 120.2 . .
O4 C9 C1AA 122.6(3) . .
O4 C9 C10 116.9(3) . .
C10 C9 C1AA 120.6(3) . .
C5 C10 C11 120.2(3) . .
C9 C10 C5 119.7(3) . .
C9 C10 C11 120.0(3) . .
N2 C11 C10 110.6(2) . .
N2 C11 H11A 109.5 . .
N2 C11 H11B 109.5 . .
C10 C11 H11A 109.5 . .
C10 C11 H11B 109.5 . .
H11A C11 H11B 108.1 . .
O3 C12 N2 121.7(3) . .
O3 C12 N3 124.0(3) . .
N3 C12 N2 114.3(3) . .
N3 C13 H13A 109.9 . .
N3 C13 H13B 109.9 . .
N3 C13 C14 109.0(2) . .
H13A C13 H13B 108.3 . .
C14 C13 H13A 109.9 . .
C14 C13 H13B 109.9 . .
C15 C14 C13 120.2(3) . .
C15 C14 C19 119.7(3) . .
C19 C14 C13 119.9(3) . .
O5 C15 C14 117.4(3) . .
O5 C15 C16 122.4(3) . .
C14 C15 C16 120.2(3) . .
C15 C16 H16 119.8 . .
C17 C16 C15 120.4(3) . .
C17 C16 H16 119.8 . .
C16 C17 H17 118.8 . .
C16 C17 C18 122.5(3) . .
C18 C17 H17 118.8 . .
C17 C18 C19 116.7(3) . .
C17 C18 C23 122.6(3) . .
C19 C18 C23 120.7(3) . .
C14 C19 C18 120.6(3) . .
C14 C19 C20 121.8(3) . .
C20 C19 C18 117.6(3) . .
C19 C20 H20 119.5 . .
C21 C20 C19 121.0(3) . .
C21 C20 H20 119.5 . .
C20 C21 H21 119.7 . .
C20 C21 C22 120.6(3) . .
C22 C21 H21 119.7 . .
O2 C22 C21 114.4(3) . .
C23 C22 O2 123.7(3) . .
C23 C22 C21 121.9(3) . .
C18 C23 C43 122.3(3) . 2_656
C22 C23 C43 119.6(3) . 2_656
C22 C23 C18 118.1(3) . .
O1 C24 H24 108.3 . .
O1 C24 C25 113.8(3) . .
O2 C24 O1 107.7(3) 2_656 .
O2 C24 H24 108.3 2_656 .
O2 C24 C25 110.3(3) 2_656 .
C25 C24 H24 108.3 . .
C43 C25 H25A 110.5 . .
C43 C25 H25B 110.5 . .
C24 C25 C43 106.1(3) . .
C24 C25 H25A 110.5 . .
C24 C25 H25B 110.5 . .
H25A C25 H25B 108.7 . .
O4 C26 H26A 110.3 . .
O4 C26 H26B 110.3 . .
O4 C26 C27 107.1(3) . .
H26A C26 H26B 108.5 . .
C27 C26 H26A 110.3 . .
C27 C26 H26B 110.3 . .
C26 C27 H27A 109.4 . .
C26 C27 H27B 109.4 . .
H27A C27 H27B 108.0 . .
C28 C27 C26 111.1(4) . .
C28 C27 H27A 109.4 . .
C28 C27 H27B 109.4 . .
C27 C28 H28A 109.1 . .
C27 C28 H28B 109.1 . .
C27 C28 C29 112.3(4) . .
H28A C28 H28B 107.9 . .
C29 C28 H28A 109.1 . .
C29 C28 H28B 109.1 . .
C28 C29 H29A 109.5 . .
C28 C29 H29B 109.5 . .
C28 C29 H29C 109.5 . .
H29A C29 H29B 109.5 . .
H29A C29 H29C 109.5 . .
H29B C29 H29C 109.5 . .
O5 C30 H30A 110.1 . .
O5 C30 H30B 110.1 . .
O5 C30 C31 108.1(4) . .
H30A C30 H30B 108.4 . .
C31 C30 H30A 110.1 . .
C31 C30 H30B 110.1 . .
C30 C31 H31A 107.9 . .
C30 C31 H31B 107.9 . .
C30 C31 H31C 110.3 . .
C30 C31 H31D 110.3 . .
C30 C31 C32B 106.9(7) . .
H31A C31 H31B 107.2 . .
H31C C31 H31D 108.6 . .
C32 C31 C30 117.4(5) . .
C32 C31 H31A 107.9 . .
C32 C31 H31B 107.9 . .
C32B C31 H31C 110.3 . .
C32B C31 H31D 110.3 . .
C31 C32 H32A 107.8 . .
C31 C32 H32B 107.8 . .
C31 C32 C33 117.8(5) . .
H32A C32 H32B 107.2 . .
C33 C32 H32A 107.8 . .
C33 C32 H32B 107.8 . .
C32 C33 H33A 109.5 . .
C32 C33 H33B 109.5 . .
C32 C33 H33C 109.5 . .
H33A C33 H33B 109.5 . .
H33A C33 H33C 109.5 . .
H33B C33 H33C 109.5 . .
C36 O11 C42 110.4(6) . .
C39 O10 C38 106.9(7) . .
O11 C36 H36A 109.3 . .
O11 C36 H36B 109.3 . .
O11 C36 C39 111.5(5) . .
H36A C36 H36B 108.0 . .
C39 C36 H36A 109.3 . .
C39 C36 H36B 109.3 . .
O10 C38 H38A 109.4 . .
O10 C38 H38B 109.4 . .
O10 C38 C42 111.3(6) . .
H38A C38 H38B 108.0 . .
C42 C38 H38A 109.4 . .
C42 C38 H38B 109.4 . .
C31 C32B H32C 109.9 . .
C31 C32B H32D 109.9 . .
H32C C32B H32D 108.3 . .
C33B C32B C31 108.9(17) . .
C33B C32B H32C 109.9 . .
C33B C32B H32D 109.9 . .
C32B C33B H33D 109.5 . .
C32B C33B H33E 109.5 . .
C32B C33B H33F 109.5 . .
H33D C33B H33E 109.5 . .
H33D C33B H33F 109.5 . .
H33E C33B H33F 109.5 . .
O10 C39 C36 109.9(6) . .
O10 C39 H39A 109.7 . .
O10 C39 H39B 109.7 . .
C36 C39 H39A 109.7 . .
C36 C39 H39B 109.7 . .
H39A C39 H39B 108.2 . .
O11 C42 C38 107.9(7) . .
O11 C42 H42A 110.1 . .
O11 C42 H42B 110.1 . .
C38 C42 H42A 110.1 . .
C38 C42 H42B 110.1 . .
H42A C42 H42B 108.4 . .
Cl4 C44 Cl3 117(2) . .
Cl4 C44 H44A 108.1 . .
Cl4 C44 H44B 108.1 . .
Cl3 C44 H44A 108.1 . .
Cl3 C44 H44B 108.1 . .
H44A C44 H44B 107.3 . .

loop_
_geom_bond_atom_site_label_1
_geom_bond_atom_site_label_2
_geom_bond_distance
_geom_bond_site_symmetry_2
Cl1 C40 1.810(5) .
Cl2 C40 1.700(7) .
C40 Cl1 1.810(5) 2_655
C40 Cl2 1.700(7) 2_655
C40 H40A 0.9900 .
C40 H40B 0.9900 .
C40 H40C 0.9900 .
C40 H40D 0.9900 .
O6 C34 1.430(5) .
O6 C35 1.423(4) .
C34 C34 1.500(7) 2_656
C34 H34A 0.9900 .
C34 H34B 0.9900 .
C35 C35 1.495(7) 2_656
C35 H35A 0.9900 .
C35 H35B 0.9900 .
O1 C2 1.377(4) .
O1 C24 1.439(4) .
O2 C22 1.381(4) .
O2 C24 1.418(4) 2_656
O3 C12 1.232(4) .
O4 C9 1.369(4) .
O4 C26 1.428(4) .
O5 C15 1.373(4) .
O5 C30 1.421(5) .
C43 H43 1.0000 .
C43 C1 1.520(4) .
C43 C23 1.530(4) 2_656
C43 C25 1.525(5) .
N2 H2 0.8800 .
N2 C11 1.455(4) .
N2 C12 1.370(4) .
N3 H3 0.8800 .
N3 C12 1.351(4) .
N3 C13 1.476(4) .
C1 C2 1.376(4) .
C1 C6 1.420(4) .
C2 C3 1.421(4) .
C3 H3A 0.9500 .
C3 C4 1.356(5) .
C4 H4 0.9500 .
C4 C5 1.423(4) .
C5 C6 1.436(4) .
C5 C10 1.420(5) .
C6 C0AA 1.411(4) .
C0AA H0AA 0.9500 .
C0AA C1AA 1.362(5) .
C1AA H1AA 0.9500 .
C1AA C9 1.418(4) .
C9 C10 1.380(4) .
C10 C11 1.510(4) .
C11 H11A 0.9900 .
C11 H11B 0.9900 .
C13 H13A 0.9900 .
C13 H13B 0.9900 .
C13 C14 1.518(4) .
C14 C15 1.376(5) .
C14 C19 1.423(5) .
C15 C16 1.408(5) .
C16 H16 0.9500 .
C16 C17 1.361(5) .
C17 H17 0.9500 .
C17 C18 1.414(5) .
C18 C19 1.431(4) .
C18 C23 1.434(5) .
C19 C20 1.429(5) .
C20 H20 0.9500 .
C20 C21 1.358(5) .
C21 H21 0.9500 .
C21 C22 1.407(4) .
C22 C23 1.372(5) .
C23 C43 1.530(4) 2_656
C24 O2 1.418(4) 2_656
C24 H24 1.0000 .
C24 C25 1.509(5) .
C25 H25A 0.9900 .
C25 H25B 0.9900 .
C26 H26A 0.9900 .
C26 H26B 0.9900 .
C26 C27 1.525(5) .
C27 H27A 0.9900 .
C27 H27B 0.9900 .
C27 C28 1.501(6) .
C28 H28A 0.9900 .
C28 H28B 0.9900 .
C28 C29 1.518(7) .
C29 H29A 0.9800 .
C29 H29B 0.9800 .
C29 H29C 0.9800 .
C30 H30A 0.9900 .
C30 H30B 0.9900 .
C30 C31 1.494(6) .
C31 H31A 0.9900 .
C31 H31B 0.9900 .
C31 H31C 0.9900 .
C31 H31D 0.9900 .
C31 C32 1.383(7) .
C31 C32B 1.67(2) .
C32 H32A 0.9900 .
C32 H32B 0.9900 .
C32 C33 1.501(8) .
C33 H33A 0.9800 .
C33 H33B 0.9800 .
C33 H33C 0.9800 .
O11 C36 1.419(7) .
O11 C42 1.453(11) .
O10 C38 1.458(9) .
O10 C39 1.454(9) .
C36 H36A 0.9900 .
C36 H36B 0.9900 .
C36 C39 1.492(9) .
C38 H38A 0.9900 .
C38 H38B 0.9900 .
C38 C42 1.494(7) .
C32B H32C 0.9900 .
C32B H32D 0.9900 .
C32B C33B 1.53(3) .
C33B H33D 0.9800 .
C33B H33E 0.9800 .
C33B H33F 0.9800 .
Cl4 C44 1.70(2) .
C39 H39A 0.9900 .
C39 H39B 0.9900 .
C42 H42A 0.9900 .
C42 H42B 0.9900 .
Cl3 C44 1.71(2) .
C44 H44A 0.9900 .
C44 H44B 0.9900 .

loop_
_geom_torsion_atom_site_label_1
_geom_torsion_atom_site_label_2
_geom_torsion_atom_site_label_3
_geom_torsion_atom_site_label_4
_geom_torsion
_geom_torsion_site_symmetry_1
_geom_torsion_site_symmetry_2
_geom_torsion_site_symmetry_3
_geom_torsion_site_symmetry_4
C34 O6 C35 C35 -57.2(5) . . . 2_656
C35 O6 C34 C34 58.3(5) . . . 2_656
O1 C2 C3 C4 179.5(3) . . . .
O1 C24 C25 C43 -51.8(3) . . . .
O2 C22 C23 C43 0.5(4) . . . 2_656
O2 C22 C23 C18 -176.7(3) . . . .
O2 C24 C25 C43 69.3(3) 2_656 . . .
O4 C9 C10 C5 177.6(3) . . . .
O4 C9 C10 C11 -3.7(4) . . . .
O4 C26 C27 C28 178.8(3) . . . .
O5 C15 C16 C17 179.2(3) . . . .
O5 C30 C31 C32 -68.9(6) . . . .
O5 C30 C31 C32B -147.5(8) . . . .
C43 C1 C2 O1 6.6(4) . . . .
C43 C1 C2 C3 -172.6(3) . . . .
C43 C1 C6 C5 170.5(3) . . . .
C43 C1 C6 C0AA -11.8(5) . . . .
N3 C13 C14 C15 -104.2(3) . . . .
N3 C13 C14 C19 70.3(4) . . . .
C1 C43 C25 C24 66.3(3) . . . .
C1 C2 C3 C4 -1.2(5) . . . .
C1 C6 C0AA C1AA 177.0(3) . . . .
C2 O1 C24 O2 -108.8(3) . . . 2_656
C2 O1 C24 C25 13.8(4) . . . .
C2 C1 C6 C5 -10.2(4) . . . .
C2 C1 C6 C0AA 167.4(3) . . . .
C2 C3 C4 C5 -3.5(5) . . . .
C3 C4 C5 C6 1.3(5) . . . .
C3 C4 C5 C10 -177.0(3) . . . .
C4 C5 C6 C1 5.6(4) . . . .
C4 C5 C6 C0AA -172.2(3) . . . .
C4 C5 C10 C9 176.2(3) . . . .
C4 C5 C10 C11 -2.5(5) . . . .
C5 C6 C0AA C1AA -5.2(5) . . . .
C5 C10 C11 N2 -72.0(4) . . . .
C6 C1 C2 O1 -172.7(3) . . . .
C6 C1 C2 C3 8.1(5) . . . .
C6 C5 C10 C9 -2.0(5) . . . .
C6 C5 C10 C11 179.3(3) . . . .
C6 C0AA C1AA C9 0.0(5) . . . .
C0AA C1AA C9 O4 -176.6(3) . . . .
C0AA C1AA C9 C10 4.4(5) . . . .
C1AA C9 C10 C5 -3.4(5) . . . .
C1AA C9 C10 C11 175.4(3) . . . .
C9 O4 C26 C27 179.5(3) . . . .
C9 C10 C11 N2 109.3(3) . . . .
C10 C5 C6 C1 -176.0(3) . . . .
C10 C5 C6 C0AA 6.2(4) . . . .
C11 N2 C12 O3 6.5(5) . . . .
C11 N2 C12 N3 -173.0(3) . . . .
C12 N2 C11 C10 158.1(3) . . . .
C12 N3 C13 C14 -118.7(3) . . . .
C13 N3 C12 O3 -16.1(5) . . . .
C13 N3 C12 N2 163.4(3) . . . .
C13 C14 C15 O5 -3.7(4) . . . .
C13 C14 C15 C16 174.7(3) . . . .
C13 C14 C19 C18 -175.7(3) . . . .
C13 C14 C19 C20 2.4(4) . . . .
C14 C15 C16 C17 0.9(5) . . . .
C14 C19 C20 C21 -176.4(3) . . . .
C15 O5 C30 C31 179.2(4) . . . .
C15 C14 C19 C18 -1.1(4) . . . .
C15 C14 C19 C20 177.0(3) . . . .
C15 C16 C17 C18 -1.1(5) . . . .
C16 C17 C18 C19 0.1(4) . . . .
C16 C17 C18 C23 -177.2(3) . . . .
C17 C18 C19 C14 1.0(4) . . . .
C17 C18 C19 C20 -177.2(3) . . . .
C17 C18 C23 C43 -2.5(4) . . . 2_656
C17 C18 C23 C22 174.6(3) . . . .
C18 C19 C20 C21 1.7(4) . . . .
C19 C14 C15 O5 -178.2(3) . . . .
C19 C14 C15 C16 0.1(4) . . . .
C19 C18 C23 C43 -179.7(3) . . . 2_656
C19 C18 C23 C22 -2.6(4) . . . .
C19 C20 C21 C22 -1.2(4) . . . .
C20 C21 C22 O2 178.5(3) . . . .
C20 C21 C22 C23 -1.4(4) . . . .
C21 C22 C23 C43 -179.6(3) . . . 2_656
C21 C22 C23 C18 3.3(4) . . . .
C23 C43 C1 C2 72.7(4) 2_656 . . .
C23 C43 C1 C6 -108.0(3) 2_656 . . .
C23 C43 C25 C24 -52.2(3) 2_656 . . .
C23 C18 C19 C14 178.4(3) . . . .
C23 C18 C19 C20 0.2(4) . . . .
C24 O1 C2 C1 10.8(4) . . . .
C24 O1 C2 C3 -170.0(3) . . . .
C24 O2 C22 C21 -166.1(3) 2_656 . . .
C24 O2 C22 C23 13.9(4) 2_656 . . .
C25 C43 C1 C2 -45.4(4) . . . .
C25 C43 C1 C6 133.9(3) . . . .
C26 O4 C9 C1AA -3.0(5) . . . .
C26 O4 C9 C10 176.0(3) . . . .
C26 C27 C28 C29 169.0(4) . . . .
C30 O5 C15 C14 -177.9(3) . . . .
C30 O5 C15 C16 3.7(5) . . . .
C30 C31 C32 C33 -175.1(5) . . . .
C30 C31 C32B C33B 171.4(13) . . . .
O11 C36 C39 O10 -59.3(8) . . . .
O10 C38 C42 O11 61.1(10) . . . .
C36 O11 C42 C38 -58.0(8) . . . .
C38 O10 C39 C36 58.9(8) . . . .
C39 O10 C38 C42 -61.7(10) . . . .
C42 O11 C36 C39 58.4(7) . . . .
